data_7006816
loop_
_publ_author_name
'Li, Mingxue'
'Sun, Qiaozhen'
'Bai, Yan'
'Duan, Chunying'
'Zhang, Bingguang'
'Meng, Qingjin'

_publ_section_title
;
 Chiral aggregation and spontaneous resolution of thiosemicarbazone
 metal complexes.
;
_journal_issue 21
_journal_name_full 'Dalton transactions (Cambridge, England : 2003)'
_journal_page_first 2572
_journal_page_last 2578
_journal_paper_doi 10.1039/b514425f
_journal_year 2006
_chemical_formula_sum 'C15 H19 N10 O0.5 S2 Zn'
_chemical_formula_weight 476.89
_chemical_name_systematic
;
?
;
_space_group_IT_number 96
_symmetry_cell_setting tetragonal
_symmetry_space_group_name_Hall 'P 4nw 2abw'
_symmetry_space_group_name_H-M 'P 43 21 2'
_atom_sites_solution_hydrogens geom
_atom_sites_solution_primary direct
_atom_sites_solution_secondary difmap
_audit_creation_method SHELXL-97
_cell_angle_alpha 90.00
_cell_angle_beta 90.00
_cell_angle_gamma 90.00
_cell_formula_units_Z 4
_cell_length_a 10.840(2)
_cell_length_b 10.840(2)
_cell_length_c 22.079(6)
_cell_measurement_reflns_used 2916
_cell_measurement_temperature 293(2)
_cell_measurement_theta_max 20.52
_cell_measurement_theta_min 2.63
_cell_volume 2594.4(10)
_computing_cell_refinement 'Bruker SMART'
_computing_data_collection 'Bruker SMART'
_computing_data_reduction 'Bruker SAINT'
_computing_molecular_graphics 'Bruker SHELXTL'
_computing_publication_material 'Bruker SHELXTL'
_computing_structure_refinement 'Bruker SHELXTL'
_computing_structure_solution 'Bruker SHELXTL'
_diffrn_ambient_temperature 293(2)
_diffrn_measured_fraction_theta_full 0.996
_diffrn_measured_fraction_theta_max 0.996
_diffrn_measurement_device_type 'CCD area detector'
_diffrn_measurement_method 'phi and omega scans'
_diffrn_radiation_monochromator graphite
_diffrn_radiation_source 'fine-focus sealed tube'
_diffrn_radiation_type MoK\a
_diffrn_radiation_wavelength 0.71073
_diffrn_reflns_av_R_equivalents 0.0429
_diffrn_reflns_av_sigmaI/netI 0.0250
_diffrn_reflns_limit_h_max 12
_diffrn_reflns_limit_h_min -12
_diffrn_reflns_limit_k_max 12
_diffrn_reflns_limit_k_min -9
_diffrn_reflns_limit_l_max 26
_diffrn_reflns_limit_l_min -25
_diffrn_reflns_number 12827
_diffrn_reflns_theta_full 25.00
_diffrn_reflns_theta_max 25.00
_diffrn_reflns_theta_min 2.09
_exptl_absorpt_coefficient_mu 1.129
_exptl_absorpt_correction_type none
_exptl_crystal_colour pale-yellow
_exptl_crystal_density_diffrn 1.221
_exptl_crystal_density_method 'not measured'
_exptl_crystal_description prism
_exptl_crystal_F_000 980
_exptl_crystal_size_max 0.2
_exptl_crystal_size_mid 0.1
_exptl_crystal_size_min 0.1
_refine_diff_density_max 0.746
_refine_diff_density_min -0.413
_refine_diff_density_rms 0.135
_refine_ls_abs_structure_details 'Flack H D (1983), Acta Cryst. A39, 876-881'
_refine_ls_abs_structure_Flack -0.007(18)
_refine_ls_extinction_method none
_refine_ls_goodness_of_fit_ref 1.055
_refine_ls_hydrogen_treatment constr
_refine_ls_matrix_type full
_refine_ls_number_parameters 140
_refine_ls_number_reflns 2282
_refine_ls_number_restraints 8
_refine_ls_restrained_S_all 1.054
_refine_ls_R_factor_all 0.0440
_refine_ls_R_factor_gt 0.0418
_refine_ls_shift/su_max 0.000
_refine_ls_shift/su_mean 0.000
_refine_ls_structure_factor_coef Fsqd
_refine_ls_weighting_details 'calc w=1/[\s^2^(Fo^2^)+(0.0950P)^2^+0.0000P] where P=(Fo^2^+2Fc^2^)/3'
_refine_ls_weighting_scheme calc
_refine_ls_wR_factor_gt 0.1183
_refine_ls_wR_factor_ref 0.1196
_reflns_number_gt 2142
_reflns_number_total 2282
_reflns_threshold_expression >2sigma(I)
_cod_data_source_file b514425f.txt
_cod_data_source_block compound_3
_cod_depositor_comments
;
The following automatic conversions were performed:
'_symmetry_cell_setting' value 'Tetragonal' changed to 'tetragonal'
according to '/home/saulius/struct/CIF-dictionaries/cif_core.dic'
dictionary named 'cif_core.dic' version 2.4.1 from 2010-06-29.

Automatic conversion script
Id: cif_fix_enum 1527 2010-12-29 10:47:43Z saulius 
;
_cod_original_cell_volume 2594.3(9)
_cod_original_sg_symbol_H-M P4(3)2(1)2
_cod_original_formula_sum 'C15 H19 N10 O0.50 S2 Zn'
_cod_database_code 7006816

loop_
_symmetry_equiv_pos_as_xyz
'x, y, z'
'-x, -y, z+1/2'
'-y+1/2, x+1/2, z+3/4'
'y+1/2, -x+1/2, z+1/4'
'-x+1/2, y+1/2, -z+3/4'
'x+1/2, -y+1/2, -z+1/4'
'y, x, -z'
'-y, -x, -z+1/2'

loop_
_atom_site_label
_atom_site_type_symbol
_atom_site_fract_x
_atom_site_fract_y
_atom_site_fract_z
_atom_site_U_iso_or_equiv
_atom_site_adp_type
_atom_site_occupancy
_atom_site_symmetry_multiplicity
_atom_site_calc_flag
_atom_site_refinement_flags
_atom_site_disorder_assembly
_atom_site_disorder_group
Zn1 Zn 0.66781(3) 0.66781(3) 0.0000 0.0393(2) Uani 1 2 d S . .
S1 S 0.88692(9) 0.64498(9) 0.01639(4) 0.0491(3) Uani 1 1 d . . .
N1 N 0.9773(3) 0.5928(4) 0.12377(14) 0.0606(9) Uani 1 1 d . . .
H1A H 0.9743 0.5746 0.1617 0.073 Uiso 1 1 calc R . .
H1B H 1.0475 0.6010 0.1061 0.073 Uiso 1 1 calc R . .
N2 N 0.7698(3) 0.5937(3) 0.12397(13) 0.0439(7) Uani 1 1 d . . .
N3 N 0.6644(3) 0.6141(3) 0.09212(12) 0.0387(6) Uani 1 1 d . . .
N4 N 0.4650(3) 0.6497(3) 0.02559(13) 0.0472(7) Uani 1 1 d . . .
N5 N 0.2310(3) 0.6211(4) 0.07346(18) 0.0625(9) Uani 1 1 d . . .
C1 C 0.8725(3) 0.6084(3) 0.09228(16) 0.0425(8) Uani 1 1 d . . .
C2 C 0.5606(3) 0.5946(3) 0.11980(15) 0.0429(8) Uani 1 1 d . . .
C3 C 0.5513(5) 0.5558(5) 0.18374(17) 0.0691(12) Uani 1 1 d . . .
H3A H 0.6276 0.5730 0.2041 0.104 Uiso 1 1 calc R . .
H3B H 0.5346 0.4689 0.1856 0.104 Uiso 1 1 calc R . .
H3C H 0.4856 0.6002 0.2031 0.104 Uiso 1 1 calc R . .
C4 C 0.4496(3) 0.6154(3) 0.08436(16) 0.0431(8) Uani 1 1 d . . .
C5 C 0.3317(4) 0.6022(4) 0.10722(19) 0.0562(9) Uani 1 1 d . . .
H5A H 0.3221 0.5795 0.1475 0.067 Uiso 1 1 calc R . .
C6 C 0.2471(4) 0.6552(5) 0.0167(2) 0.0684(12) Uani 1 1 d . . .
H6A H 0.1787 0.6694 -0.0077 0.082 Uiso 1 1 calc R . .
C7 C 0.3657(4) 0.6705(4) -0.0072(2) 0.0615(10) Uani 1 1 d . . .
H7A H 0.3746 0.6960 -0.0472 0.074 Uiso 1 1 calc R . .
O1 O 0.587(3) 0.143(3) 0.2371(11) 0.104(10) Uiso 0.13 1 d PDU A 1
H1C H 0.5291 0.1510 0.2606 0.157 Uiso 0.13 1 calc PR A 1
O1' O 0.458(3) 0.245(4) 0.1433(15) 0.119(12) Uiso 0.13 1 d PDU A 2
H1'A H 0.3964 0.2560 0.1642 0.179 Uiso 0.13 1 calc PR A 2
C9 C 0.669(3) 0.193(3) 0.1433(12) 0.141(12) Uiso 0.25 1 d PDU A .
H9D H 0.7368 0.1700 0.1686 0.212 Uiso 0.13 1 d PR B 2
H9E H 0.6521 0.1286 0.1147 0.212 Uiso 0.13 1 d PR B 2
H9F H 0.6883 0.2678 0.1220 0.212 Uiso 0.13 1 d PR B 2
H9A H 0.6575 0.2332 0.1049 0.212 Uiso 0.13 1 d PR B 1
H9B H 0.7397 0.2268 0.1633 0.212 Uiso 0.13 1 d PR B 1
H9C H 0.6800 0.1063 0.1371 0.212 Uiso 0.13 1 d PR B 1
C8 C 0.560(3) 0.207(4) 0.1818(10) 0.143(11) Uiso 0.25 1 d PDU . .
H8A H 0.5395 0.1335 0.2034 0.172 Uiso 0.13 1 d PR A 2
H8D H 0.5754 0.2719 0.2106 0.172 Uiso 0.13 1 d PR A 2
H8C H 0.5474 0.2939 0.1889 0.172 Uiso 0.13 1 d PR A 1
H8B H 0.4879 0.1739 0.1628 0.172 Uiso 0.13 1 d PR A 1

loop_
_atom_site_aniso_label
_atom_site_aniso_U_11
_atom_site_aniso_U_22
_atom_site_aniso_U_33
_atom_site_aniso_U_23
_atom_site_aniso_U_13
_atom_site_aniso_U_12
Zn1 0.0416(2) 0.0416(2) 0.0347(3) 0.00073(17) -0.00073(17) -0.0048(2)
S1 0.0373(5) 0.0687(6) 0.0415(5) 0.0014(4) 0.0046(4) -0.0045(4)
N1 0.0384(18) 0.094(3) 0.0495(17) -0.0037(18) -0.0028(15) 0.0032(17)
N2 0.0337(15) 0.0570(18) 0.0410(14) 0.0027(14) 0.0004(13) 0.0023(14)
N3 0.0362(14) 0.0437(15) 0.0361(13) -0.0014(12) 0.0019(12) 0.0004(12)
N4 0.0371(16) 0.0550(19) 0.0494(16) 0.0022(14) 0.0021(13) -0.0017(13)
N5 0.0346(17) 0.075(2) 0.078(2) -0.004(2) 0.0049(17) -0.0050(16)
C1 0.0367(18) 0.0455(19) 0.0453(18) -0.0021(16) -0.0013(14) 0.0018(14)
C2 0.0369(18) 0.051(2) 0.0405(16) 0.0053(16) 0.0054(15) -0.0017(15)
C3 0.058(3) 0.094(4) 0.055(2) 0.029(2) 0.012(2) 0.005(2)
C4 0.0363(18) 0.0439(19) 0.0491(18) -0.0016(16) 0.0048(15) -0.0014(14)
C5 0.040(2) 0.065(2) 0.064(2) 0.000(2) 0.0157(19) -0.0075(18)
C6 0.037(2) 0.087(3) 0.082(3) 0.000(3) -0.0092(19) 0.0013(19)
C7 0.046(2) 0.083(3) 0.056(2) 0.008(2) -0.0039(17) -0.0004(18)

loop_
_atom_type_symbol
_atom_type_description
_atom_type_scat_dispersion_real
_atom_type_scat_dispersion_imag
_atom_type_scat_source
C C 0.0033 0.0016 'International Tables Vol C Tables 4.2.6.8 and 6.1.1.4'
H H 0.0000 0.0000 'International Tables Vol C Tables 4.2.6.8 and 6.1.1.4'
N N 0.0061 0.0033 'International Tables Vol C Tables 4.2.6.8 and 6.1.1.4'
O O 0.0106 0.0060 'International Tables Vol C Tables 4.2.6.8 and 6.1.1.4'
S S 0.1246 0.1234 'International Tables Vol C Tables 4.2.6.8 and 6.1.1.4'
Zn Zn 0.2839 1.4301 'International Tables Vol C Tables 4.2.6.8 and 6.1.1.4'

loop_
_geom_angle_atom_site_label_1
_geom_angle_atom_site_label_2
_geom_angle_atom_site_label_3
_geom_angle
_geom_angle_site_symmetry_1
_geom_angle_site_symmetry_3
_geom_angle_publ_flag
N3 Zn1 N3 156.14(16) 7 . ?
N3 Zn1 N4 73.81(11) 7 7 ?
N3 Zn1 N4 88.37(11) . 7 ?
N3 Zn1 N4 88.37(11) 7 . ?
N3 Zn1 N4 73.81(11) . . ?
N4 Zn1 N4 83.99(16) 7 . ?
N3 Zn1 S1 114.38(8) 7 . ?
N3 Zn1 S1 81.07(8) . . ?
N4 Zn1 S1 91.32(9) 7 . ?
N4 Zn1 S1 154.54(8) . . ?
N3 Zn1 S1 81.07(8) 7 7 ?
N3 Zn1 S1 114.38(8) . 7 ?
N4 Zn1 S1 154.54(8) 7 7 ?
N4 Zn1 S1 91.32(9) . 7 ?
S1 Zn1 S1 102.94(5) . 7 ?
C1 S1 Zn1 94.56(12) . . ?
C1 N2 N3 114.4(3) . . ?
C2 N3 N2 117.3(3) . . ?
C2 N3 Zn1 120.8(2) . . ?
N2 N3 Zn1 121.8(2) . . ?
C7 N4 C4 118.1(3) . . ?
C7 N4 Zn1 129.6(3) . . ?
C4 N4 Zn1 112.3(2) . . ?
C6 N5 C5 117.6(4) . . ?
N2 C1 N1 115.0(3) . . ?
N2 C1 S1 128.0(3) . . ?
N1 C1 S1 117.0(3) . . ?
N3 C2 C4 116.1(3) . . ?
N3 C2 C3 123.8(3) . . ?
C4 C2 C3 120.1(3) . . ?
N4 C4 C5 119.4(3) . . ?
N4 C4 C2 117.0(3) . . ?
C5 C4 C2 123.6(3) . . ?
N5 C5 C4 122.4(4) . . ?
N5 C6 C7 120.9(4) . . ?
N4 C7 C6 121.6(4) . . ?
O1 C8 O1' 142(3) . . ?
O1 C8 C9 106.3(14) . . ?
O1' C8 C9 107.7(14) . . ?

loop_
_geom_bond_atom_site_label_1
_geom_bond_atom_site_label_2
_geom_bond_distance
_geom_bond_site_symmetry_2
_geom_bond_publ_flag
Zn1 N3 2.116(3) 7 ?
Zn1 N3 2.116(3) . ?
Zn1 N4 2.278(3) 7 ?
Zn1 N4 2.278(3) . ?
Zn1 S1 2.4153(11) . ?
Zn1 S1 2.4153(11) 7 ?
S1 C1 1.729(4) . ?
N1 C1 1.343(5) . ?
N2 C1 1.324(5) . ?
N2 N3 1.360(4) . ?
N3 C2 1.298(4) . ?
N4 C7 1.317(5) . ?
N4 C4 1.360(4) . ?
N5 C6 1.317(6) . ?
N5 C5 1.338(5) . ?
C2 C4 1.453(5) . ?
C2 C3 1.477(5) . ?
C4 C5 1.381(5) . ?
C6 C7 1.400(6) . ?
O1 C8 1.436(10) . ?
O1' C8 1.453(10) . ?
C9 C8 1.457(10) . ?
